data_4077954
loop_
_publ_author_name
'Braunschweig, Holger'
'Friedrich, Maria'
'Radacki, Krzysztof'
'Wolf, Justin'

_publ_section_title
;
 Synthesis and Reactivity of Palladium- and Platinum-Bridged
 Heterobimetallic [3]Trochrocenophanes
;
_journal_issue 8
_journal_name_full Organometallics
_journal_page_first 3027
_journal_paper_doi 10.1021/om201119v
_journal_volume 31
_journal_year 2012
_chemical_formula_moiety 'C36 H30 Cl2 Cr P2 Pt, C4 H8 O'
_chemical_formula_sum 'C40 H38 Cl2 Cr O P2 Pt'
_chemical_formula_weight 914.63
_chemical_name_common
;
?
;
_chemical_name_systematic
; 
?
;
_space_group_IT_number 2
_symmetry_cell_setting triclinic
_symmetry_space_group_name_Hall '-P 1'
_symmetry_space_group_name_H-M 'P -1'
_atom_sites_solution_hydrogens geom
_atom_sites_solution_primary direct
_atom_sites_solution_secondary difmap
_audit_creation_method SHELXL-97
_cell_angle_alpha 86.530(7)
_cell_angle_beta 70.774(8)
_cell_angle_gamma 67.328(6)
_cell_formula_units_Z 2
_cell_length_a 10.899(2)
_cell_length_b 11.419(3)
_cell_length_c 16.198(3)
_cell_measurement_reflns_used 6136
_cell_measurement_temperature 100(2)
_cell_measurement_theta_max 25.81
_cell_measurement_theta_min 2.27
_cell_volume 1751.3(7)
_computing_cell_refinement 'Saint+ ver. 7.68A (Bruker AXS)'
_computing_data_collection 'APEX2 ver. 2010.3 (Bruker AXS)'
_computing_data_reduction 'Saint+ ver. 7.68A (Bruker AXS)'
_computing_molecular_graphics 'XP ver. 5.1 (Bruker AXS, 1998)'
_computing_publication_material 'SHELXL-97 (Sheldrick, 2008)'
_computing_structure_refinement 'SHELXL-97 (Sheldrick, 1997)'
_computing_structure_solution 'SHELXS-97 (Sheldrick, 1990)'
_diffrn_ambient_temperature 100(2)
_diffrn_detector_area_resol_mean 8.333
_diffrn_measured_fraction_theta_full 0.932
_diffrn_measured_fraction_theta_max 0.774
_diffrn_measurement_device_type 'Bruker X8-APEX II'
_diffrn_measurement_method '\f and \w scans'
_diffrn_radiation_monochromator 'multi-layer mirror'
_diffrn_radiation_source 'rotating anode'
_diffrn_radiation_type MoK\a
_diffrn_radiation_wavelength 0.71073
_diffrn_reflns_av_R_equivalents 0.0000
_diffrn_reflns_av_sigmaI/netI 0.0795
_diffrn_reflns_limit_h_max 14
_diffrn_reflns_limit_h_min -14
_diffrn_reflns_limit_k_max 15
_diffrn_reflns_limit_k_min -15
_diffrn_reflns_limit_l_max 21
_diffrn_reflns_limit_l_min 0
_diffrn_reflns_number 7545
_diffrn_reflns_theta_full 26.00
_diffrn_reflns_theta_max 29.48
_diffrn_reflns_theta_min 1.34
_exptl_absorpt_coefficient_mu 4.576
_exptl_absorpt_correction_T_max 0.745868
_exptl_absorpt_correction_T_min 0.501249
_exptl_absorpt_correction_type multi-scan
_exptl_absorpt_process_details 'TwinAbs 2008/3 (Bruker 2008)'
_exptl_crystal_colour yellow
_exptl_crystal_density_diffrn 1.734
_exptl_crystal_density_method 'not measured'
_exptl_crystal_description plate
_exptl_crystal_F_000 904
_exptl_crystal_size_max 0.47
_exptl_crystal_size_mid 0.09
_exptl_crystal_size_min 0.07
_refine_diff_density_max 3.657
_refine_diff_density_min -3.192
_refine_diff_density_rms 0.267
_refine_ls_extinction_method none
_refine_ls_goodness_of_fit_ref 1.064
_refine_ls_hydrogen_treatment constr
_refine_ls_matrix_type full
_refine_ls_number_parameters 489
_refine_ls_number_reflns 7545
_refine_ls_number_restraints 502
_refine_ls_restrained_S_all 1.032
_refine_ls_R_factor_all 0.0762
_refine_ls_R_factor_gt 0.0675
_refine_ls_shift/su_max 0.001
_refine_ls_shift/su_mean 0.000
_refine_ls_structure_factor_coef Fsqd
_refine_ls_weighting_details 'calc w=1/[\s^2^(Fo^2^)+(0.0748P)^2^+33.0139P] where P=(Fo^2^+2Fc^2^)/3'
_refine_ls_weighting_scheme calc
_refine_ls_wR_factor_gt 0.1713
_refine_ls_wR_factor_ref 0.1779
_reflns_number_gt 6737
_reflns_number_total 7545
_reflns_threshold_expression >2sigma(I)
_cod_data_source_file om201119v_si_002.cif
_cod_data_source_block 8
_cod_depositor_comments
;
The following automatic conversions were performed:

'_symmetry_cell_setting' value 'Triclinic' changed to 'triclinic'
according to /home/saulius/struct/CIF-dictionaries/cif_core.dic
dictionary named 'cif_core.dic' version 2.4.1 from 2010-06-29.

Automatic conversion script
Id: cif_fix_values 1715 2011-07-08 13:25:40Z adriana 
;
_cod_original_cell_volume 1751.4(6)
_cod_original_sg_symbol_H-M P-1
_cod_database_code 4077954

loop_
_symmetry_equiv_pos_as_xyz
'x, y, z'
'-x, -y, -z'

loop_
_atom_site_label
_atom_site_type_symbol
_atom_site_fract_x
_atom_site_fract_y
_atom_site_fract_z
_atom_site_U_iso_or_equiv
_atom_site_adp_type
_atom_site_occupancy
_atom_site_symmetry_multiplicity
_atom_site_calc_flag
_atom_site_refinement_flags
_atom_site_disorder_assembly
_atom_site_disorder_group
Pt1 Pt 0.93303(4) 0.57835(4) 0.26737(3) 0.01533(12) Uani 1 1 d . A .
Cl1 Cl 0.7992(3) 0.4564(3) 0.3237(2) 0.0240(6) Uani 1 1 d . . .
Cl2 Cl 1.1031(3) 0.3934(3) 0.17919(19) 0.0215(5) Uani 1 1 d . . .
P1 P 0.7638(3) 0.7467(3) 0.3592(2) 0.0177(6) Uani 1 1 d . . .
C1_1 C 0.5826(11) 0.7486(10) 0.4001(8) 0.020(2) Uani 1 1 d . A .
C2_1 C 0.5479(11) 0.6716(11) 0.4641(8) 0.020(2) Uani 1 1 d . . .
H2_1 H 0.6174 0.6162 0.4872 0.024 Uiso 1 1 calc R A .
C3_1 C 0.4131(13) 0.6739(12) 0.4952(9) 0.028(3) Uani 1 1 d . A .
H3_1 H 0.3899 0.6193 0.5388 0.033 Uiso 1 1 calc R . .
C4_1 C 0.3112(12) 0.7569(12) 0.4623(9) 0.027(3) Uani 1 1 d . . .
H4_1 H 0.2173 0.7607 0.4850 0.033 Uiso 1 1 calc R A .
C5_1 C 0.3452(12) 0.8340(11) 0.3968(8) 0.024(2) Uani 1 1 d . A .
H5_1 H 0.2755 0.8891 0.3737 0.029 Uiso 1 1 calc R . .
C6_1 C 0.4823(12) 0.8302(11) 0.3648(8) 0.022(2) Uani 1 1 d . . .
H6_1 H 0.5071 0.8824 0.3196 0.027 Uiso 1 1 calc R A .
C1_2 C 0.8011(11) 0.7540(11) 0.4604(8) 0.020(2) Uani 1 1 d . A .
C2_2 C 0.9300(12) 0.6750(11) 0.4661(8) 0.022(2) Uani 1 1 d . . .
H2_2 H 0.9992 0.6190 0.4172 0.027 Uiso 1 1 calc R A .
C3_2 C 0.9596(14) 0.6767(12) 0.5436(8) 0.027(3) Uani 1 1 d . A .
H3_2 H 1.0491 0.6229 0.5470 0.033 Uiso 1 1 calc R . .
C4_2 C 0.8590(15) 0.7563(13) 0.6147(9) 0.033(3) Uani 1 1 d . . .
H4_2 H 0.8790 0.7576 0.6674 0.039 Uiso 1 1 calc R A .
C5_2 C 0.7278(14) 0.8351(12) 0.6098(8) 0.028(3) Uani 1 1 d . A .
H5_2 H 0.6584 0.8901 0.6592 0.034 Uiso 1 1 calc R . .
C6_2 C 0.6975(13) 0.8338(10) 0.5331(8) 0.022(2) Uani 1 1 d . . .
H6_2 H 0.6074 0.8865 0.5300 0.027 Uiso 1 1 calc R A .
P2 P 1.0976(3) 0.6596(3) 0.20394(19) 0.0164(5) Uani 1 1 d . . .
C1_3 C 1.1541(12) 0.6333(11) 0.0858(8) 0.020(2) Uani 1 1 d . A .
C2_3 C 1.0556(12) 0.6390(11) 0.0458(8) 0.024(2) Uani 1 1 d . . .
H2_3 H 0.9631 0.6494 0.0821 0.028 Uiso 1 1 calc R A .
C3_3 C 1.0880(13) 0.6299(12) -0.0442(8) 0.027(3) Uani 1 1 d . A .
H3_3 H 1.0190 0.6356 -0.0696 0.033 Uiso 1 1 calc R . .
C4_3 C 1.2256(14) 0.6122(14) -0.0968(8) 0.035(3) Uani 1 1 d . . .
H4_3 H 1.2499 0.6063 -0.1588 0.042 Uiso 1 1 calc R A .
C5_3 C 1.3263(14) 0.6032(14) -0.0604(9) 0.035(3) Uani 1 1 d . A .
H5_3 H 1.4196 0.5890 -0.0974 0.042 Uiso 1 1 calc R . .
C6_3 C 1.2923(12) 0.6149(11) 0.0311(8) 0.022(2) Uani 1 1 d . . .
H6_3 H 1.3615 0.6104 0.0559 0.026 Uiso 1 1 calc R A .
C1_4 C 1.2503(11) 0.5857(10) 0.2433(8) 0.022(2) Uani 1 1 d U A .
C2_4 C 1.3534(11) 0.6357(10) 0.2221(8) 0.019(2) Uani 1 1 d U . .
H2_4 H 1.3481 0.7046 0.1856 0.023 Uiso 1 1 calc R A .
C3_4 C 1.4633(11) 0.5847(11) 0.2544(8) 0.025(3) Uani 1 1 d U A .
H3_4 H 1.5308 0.6221 0.2429 0.030 Uiso 1 1 calc R . .
C4_4 C 1.4774(11) 0.4800(11) 0.3033(8) 0.022(2) Uani 1 1 d U . .
H4_4 H 1.5551 0.4437 0.3240 0.027 Uiso 1 1 calc R A .
C5_4 C 1.3769(12) 0.4298(11) 0.3211(8) 0.025(2) Uani 1 1 d U A .
H5_4 H 1.3856 0.3582 0.3553 0.030 Uiso 1 1 calc R . .
C6_4 C 1.2631(11) 0.4792(11) 0.2915(7) 0.020(2) Uani 1 1 d U . .
H6_4 H 1.1957 0.4416 0.3037 0.024 Uiso 1 1 calc R A .
Cr1A Cr 0.8792(3) 0.9912(3) 0.2640(2) 0.0176(7) Uani 0.741(7) 1 d PDU A 1
C1_5 C 0.7296(12) 0.9024(12) 0.3205(6) 0.015(2) Uani 0.741(7) 1 d PDU A 1
C2_5 C 0.6826(9) 1.0211(10) 0.3690(7) 0.020(3) Uani 0.741(7) 1 d PDU A 1
H2_5 H 0.6696 1.0323 0.4294 0.024 Uiso 0.741(7) 1 calc PR A 1
C3_5 C 0.6589(7) 1.1192(9) 0.3108(7) 0.019(3) Uani 0.741(7) 1 d PDU A 1
H3_5 H 0.6270 1.2077 0.3256 0.023 Uiso 0.741(7) 1 calc PR A 1
C4_5 C 0.6909(9) 1.0623(10) 0.2268(7) 0.027(4) Uani 0.741(7) 1 d PDU A 1
H4_5 H 0.6842 1.1061 0.1756 0.033 Uiso 0.741(7) 1 calc PR A 1
C5_5 C 0.7348(11) 0.9284(10) 0.2323(8) 0.019(3) Uani 0.741(7) 1 d PDU A 1
H5_5 H 0.7626 0.8671 0.1856 0.023 Uiso 0.741(7) 1 calc PR A 1
C1_6 C 1.0717(11) 0.8246(10) 0.2195(5) 0.020(2) Uani 0.741(7) 1 d PDU A 1
C2_6 C 1.0473(10) 0.8644(9) 0.3077(7) 0.017(3) Uani 0.741(7) 1 d PDU A 1
H2_6 H 1.0646 0.7979 0.3458 0.021 Uiso 0.741(7) 1 calc PR A 1
C3_6 C 1.0010(12) 0.9882(10) 0.3458(7) 0.022(3) Uani 0.741(7) 1 d PDU A 1
H3_6 H 0.9895 0.9941 0.4064 0.027 Uiso 0.741(7) 1 calc PR A 1
C4_6 C 0.9699(11) 1.1041(9) 0.3062(7) 0.024(3) Uani 0.741(7) 1 d PDU A 1
H4_6 H 0.9400 1.1778 0.3437 0.029 Uiso 0.741(7) 1 calc PR A 1
C5_6 C 0.9766(11) 1.1261(9) 0.2195(6) 0.026(3) Uani 0.741(7) 1 d PDU A 1
H5_6 H 0.9510 1.2126 0.2061 0.031 Uiso 0.741(7) 1 calc PR A 1
C6_6 C 1.0160(12) 1.0381(10) 0.1493(6) 0.022(3) Uani 0.741(7) 1 d PDU A 1
H6_6 H 1.0133 1.0732 0.0949 0.026 Uiso 0.741(7) 1 calc PR A 1
C7_6 C 1.0592(10) 0.9047(10) 0.1486(6) 0.023(3) Uani 0.741(7) 1 d PDU A 1
H7_6 H 1.0833 0.8620 0.0935 0.027 Uiso 0.741(7) 1 calc PR A 1
Cr1B Cr 0.8663(8) 0.9836(9) 0.2343(7) 0.0176(7) Uani 0.259(7) 1 d PDU A 2
C1_15 C 1.0680(19) 0.8249(19) 0.2083(17) 0.020(2) Uani 0.259(7) 1 d PDU A 2
C2_15 C 1.034(2) 0.893(2) 0.2892(15) 0.017(3) Uani 0.259(7) 1 d PDU A 2
H2_15 H 1.0208 0.8602 0.3453 0.021 Uiso 0.259(7) 1 calc PR A 2
C3_15 C 1.024(2) 1.019(2) 0.2707(17) 0.022(3) Uani 0.259(7) 1 d PDU A 2
H3_15 H 1.0028 1.0853 0.3124 0.027 Uiso 0.259(7) 1 calc PR A 2
C4_15 C 1.0512(19) 1.029(2) 0.1791(17) 0.014(8) Uani 0.259(7) 1 d PDU A 2
H4_15 H 1.0512 1.1035 0.1491 0.017 Uiso 0.259(7) 1 calc PR A 2
C5_15 C 1.0783(15) 0.910(3) 0.1402(13) 0.023(3) Uani 0.259(7) 1 d PDU A 2
H5_15 H 1.0995 0.8899 0.0797 0.027 Uiso 0.259(7) 1 calc PR A 2
C1_16 C 0.725(2) 0.892(2) 0.3023(15) 0.015(2) Uani 0.259(7) 1 d PDU A 2
C2_16 C 0.694(2) 1.005(2) 0.3534(10) 0.020(3) Uani 0.259(7) 1 d PDU A 2
H2_16 H 0.6757 0.9964 0.4145 0.024 Uiso 0.259(7) 1 calc PR A 2
C3_16 C 0.6850(19) 1.1264(18) 0.3257(12) 0.019(3) Uani 0.259(7) 1 d PDU A 2
H3_16 H 0.6642 1.1881 0.3704 0.023 Uiso 0.259(7) 1 calc PR A 2
C4_16 C 0.703(2) 1.1684(12) 0.2408(15) 0.021(9) Uani 0.259(7) 1 d PDU A 2
H4_16 H 0.6929 1.2547 0.2360 0.025 Uiso 0.259(7) 1 calc PR A 2
C5_16 C 0.734(2) 1.101(2) 0.1627(13) 0.032(11) Uani 0.259(7) 1 d PDU A 2
H5_16 H 0.7421 1.1477 0.1120 0.038 Uiso 0.259(7) 1 calc PR A 2
C6_16 C 0.755(2) 0.973(2) 0.1485(14) 0.033(11) Uani 0.259(7) 1 d PDU A 2
H6_16 H 0.7758 0.9457 0.0896 0.039 Uiso 0.259(7) 1 calc PR A 2
C7_16 C 0.751(2) 0.881(2) 0.2100(17) 0.019(3) Uani 0.259(7) 1 d PDU A 2
H7_16 H 0.7663 0.8000 0.1870 0.023 Uiso 0.259(7) 1 calc PR A 2
O1_7 O 0.5871(15) 0.7848(12) 0.1281(10) 0.061(3) Uani 1 1 d . . .
C2_7 C 0.4700(19) 0.8973(16) 0.1304(12) 0.048(4) Uani 1 1 d . . .
H2A_7 H 0.4952 0.9726 0.1255 0.058 Uiso 1 1 calc R . .
H2B_7 H 0.3908 0.9089 0.1856 0.058 Uiso 1 1 calc R . .
C3_7 C 0.4296(17) 0.8779(16) 0.0494(11) 0.049(4) Uani 1 1 d . . .
H3A_7 H 0.3508 0.8486 0.0670 0.058 Uiso 1 1 calc R . .
H3B_7 H 0.4029 0.9575 0.0196 0.058 Uiso 1 1 calc R . .
C4_7 C 0.5666(16) 0.7745(17) -0.0100(12) 0.050(4) Uani 1 1 d . . .
H4A_7 H 0.5505 0.6978 -0.0202 0.060 Uiso 1 1 calc R . .
H4B_7 H 0.6028 0.8066 -0.0673 0.060 Uiso 1 1 calc R . .
C5_7 C 0.670(2) 0.745(2) 0.0411(14) 0.069(6) Uani 1 1 d . . .
H5A_7 H 0.7280 0.6522 0.0351 0.082 Uiso 1 1 calc R . .
H5B_7 H 0.7335 0.7908 0.0192 0.082 Uiso 1 1 calc R . .

loop_
_atom_site_aniso_label
_atom_site_aniso_U_11
_atom_site_aniso_U_22
_atom_site_aniso_U_33
_atom_site_aniso_U_23
_atom_site_aniso_U_13
_atom_site_aniso_U_12
Pt1 0.01174(18) 0.01532(18) 0.0221(2) -0.00105(13) -0.00733(15) -0.00676(14)
Cl1 0.0145(11) 0.0206(12) 0.0377(16) -0.0037(11) -0.0040(11) -0.0107(10)
Cl2 0.0174(11) 0.0204(12) 0.0272(14) -0.0068(11) -0.0056(10) -0.0082(10)
P1 0.0144(12) 0.0155(12) 0.0245(15) -0.0027(11) -0.0041(11) -0.0085(10)
C1_1 0.015(5) 0.019(5) 0.027(6) -0.005(4) -0.006(4) -0.008(4)
C2_1 0.019(5) 0.018(5) 0.028(6) -0.002(4) -0.009(4) -0.010(4)
C3_1 0.026(6) 0.028(6) 0.032(7) -0.008(5) 0.001(5) -0.021(5)
C4_1 0.015(5) 0.029(6) 0.038(7) -0.005(5) -0.005(5) -0.011(5)
C5_1 0.019(5) 0.022(5) 0.032(7) -0.007(5) -0.007(5) -0.008(4)
C6_1 0.019(5) 0.027(6) 0.023(6) -0.003(5) -0.004(4) -0.012(5)
C1_2 0.013(5) 0.020(5) 0.029(6) -0.006(5) -0.004(4) -0.009(4)
C2_2 0.025(6) 0.020(5) 0.031(7) 0.001(5) -0.015(5) -0.013(4)
C3_2 0.032(6) 0.035(7) 0.032(7) 0.007(5) -0.021(5) -0.023(6)
C4_2 0.047(8) 0.038(7) 0.031(7) 0.004(6) -0.014(6) -0.034(6)
C5_2 0.037(7) 0.026(6) 0.023(6) -0.008(5) -0.003(5) -0.018(5)
C6_2 0.023(5) 0.015(5) 0.028(6) 0.001(4) -0.008(5) -0.008(4)
P2 0.0127(11) 0.0171(12) 0.0209(14) -0.0012(11) -0.0045(10) -0.0077(10)
C1_3 0.020(5) 0.024(5) 0.020(6) -0.001(4) -0.013(4) -0.007(4)
C2_3 0.020(5) 0.026(6) 0.025(6) 0.000(5) -0.009(5) -0.007(5)
C3_3 0.031(6) 0.031(6) 0.025(6) -0.003(5) -0.011(5) -0.014(5)
C4_3 0.028(6) 0.049(8) 0.012(6) -0.004(5) -0.005(5) 0.003(6)
C5_3 0.024(6) 0.047(8) 0.026(7) -0.002(6) -0.012(5) -0.001(6)
C6_3 0.021(5) 0.020(5) 0.023(6) -0.002(4) -0.008(5) -0.006(4)
C1_4 0.010(4) 0.017(4) 0.029(5) -0.005(4) 0.007(4) -0.005(4)
C2_4 0.015(4) 0.019(4) 0.022(5) -0.004(4) -0.002(4) -0.010(4)
C3_4 0.019(5) 0.025(5) 0.034(6) -0.007(4) -0.002(4) -0.016(4)
C4_4 0.014(4) 0.025(5) 0.027(5) -0.004(4) -0.008(4) -0.004(4)
C5_4 0.020(5) 0.024(5) 0.027(6) 0.001(4) -0.007(4) -0.007(4)
C6_4 0.015(4) 0.028(5) 0.027(5) -0.005(4) -0.003(4) -0.019(4)
Cr1A 0.0144(10) 0.0141(9) 0.0256(18) -0.0004(12) -0.0074(11) -0.0061(8)
C1_5 0.014(3) 0.015(3) 0.015(4) 0.002(3) -0.005(3) -0.006(3)
C2_5 0.019(3) 0.018(4) 0.022(4) 0.002(3) -0.006(3) -0.009(3)
C3_5 0.017(4) 0.019(4) 0.023(4) 0.000(3) -0.008(3) -0.006(3)
C4_5 0.027(5) 0.028(5) 0.028(5) 0.003(4) -0.011(4) -0.012(4)
C5_5 0.018(4) 0.021(4) 0.020(4) -0.001(3) -0.007(3) -0.009(3)
C1_6 0.020(3) 0.019(3) 0.023(4) 0.001(3) -0.008(3) -0.011(3)
C2_6 0.017(3) 0.019(4) 0.017(4) 0.002(3) -0.007(3) -0.006(3)
C3_6 0.022(4) 0.023(4) 0.025(4) -0.002(3) -0.009(3) -0.009(3)
C4_6 0.025(5) 0.024(5) 0.029(5) -0.002(4) -0.009(4) -0.013(4)
C5_6 0.023(5) 0.024(5) 0.029(5) 0.004(4) -0.003(4) -0.013(4)
C6_6 0.022(5) 0.022(5) 0.021(5) 0.006(4) -0.006(4) -0.010(4)
C7_6 0.022(4) 0.021(4) 0.023(4) 0.001(3) -0.004(3) -0.008(3)
Cr1B 0.0144(10) 0.0141(9) 0.0256(18) -0.0004(12) -0.0074(11) -0.0061(8)
C1_15 0.020(3) 0.019(3) 0.023(4) 0.001(3) -0.008(3) -0.011(3)
C2_15 0.017(3) 0.019(4) 0.017(4) 0.002(3) -0.007(3) -0.006(3)
C3_15 0.022(4) 0.023(4) 0.025(4) -0.002(3) -0.009(3) -0.009(3)
C4_15 0.013(9) 0.014(9) 0.015(9) -0.001(5) -0.004(5) -0.006(5)
C5_15 0.022(4) 0.021(4) 0.023(4) 0.001(3) -0.004(3) -0.008(3)
C1_16 0.014(3) 0.015(3) 0.015(4) 0.002(3) -0.005(3) -0.006(3)
C2_16 0.019(3) 0.018(4) 0.022(4) 0.002(3) -0.006(3) -0.009(3)
C3_16 0.017(4) 0.019(4) 0.023(4) 0.000(3) -0.008(3) -0.006(3)
C4_16 0.022(9) 0.021(9) 0.020(10) 0.001(5) -0.007(5) -0.007(6)
C5_16 0.033(12) 0.032(12) 0.031(12) 0.003(5) -0.011(6) -0.012(6)
C6_16 0.032(12) 0.033(12) 0.033(12) 0.004(5) -0.010(6) -0.014(6)
C7_16 0.018(4) 0.021(4) 0.020(4) -0.001(3) -0.007(3) -0.009(3)
O1_7 0.072(9) 0.051(7) 0.073(9) 0.026(7) -0.036(7) -0.029(7)
C2_7 0.057(10) 0.047(9) 0.050(10) 0.007(8) -0.012(8) -0.035(8)
C3_7 0.041(8) 0.054(10) 0.042(9) 0.016(7) -0.005(7) -0.017(8)
C4_7 0.033(8) 0.057(10) 0.053(10) -0.007(8) -0.004(7) -0.019(7)
C5_7 0.047(10) 0.078(14) 0.065(13) 0.008(11) -0.007(10) -0.017(10)

loop_
_atom_type_symbol
_atom_type_description
_atom_type_scat_dispersion_real
_atom_type_scat_dispersion_imag
_atom_type_scat_source
C C 0.0033 0.0016 'International Tables Vol C Tables 4.2.6.8 and 6.1.1.4'
H H 0.0000 0.0000 'International Tables Vol C Tables 4.2.6.8 and 6.1.1.4'
P P 0.1023 0.0942 'International Tables Vol C Tables 4.2.6.8 and 6.1.1.4'
Cl Cl 0.1484 0.1585 'International Tables Vol C Tables 4.2.6.8 and 6.1.1.4'
Cr Cr 0.3209 0.6236 'International Tables Vol C Tables 4.2.6.8 and 6.1.1.4'
Pt Pt -1.7033 8.3905 'International Tables Vol C Tables 4.2.6.8 and 6.1.1.4'
O O 0.0106 0.0060 'International Tables Vol C Tables 4.2.6.8 and 6.1.1.4'

loop_
_geom_angle_atom_site_label_1
_geom_angle_atom_site_label_2
_geom_angle_atom_site_label_3
_geom_angle
P2 Pt1 P1 100.35(10)
P2 Pt1 Cl1 168.89(9)
P1 Pt1 Cl1 90.11(10)
P2 Pt1 Cl2 83.33(10)
P1 Pt1 Cl2 175.80(11)
Cl1 Pt1 Cl2 86.09(10)
C1_5 P1 Pt1 118.3(3)
C1_16 P1 Pt1 111.4(7)
C1_2 P1 Pt1 111.2(4)
C1_1 P1 Pt1 116.9(3)
C2_1 C1_1 C6_1 120.7(10)
C2_1 C1_1 P1 120.5(9)
C6_1 C1_1 P1 118.8(9)
C1_1 C2_1 C3_1 120.5(12)
C1_1 C2_1 H2_1 119.7
C3_1 C2_1 H2_1 119.7
C2_1 C3_1 C4_1 119.5(12)
C2_1 C3_1 H3_1 120.2
C4_1 C3_1 H3_1 120.2
C5_1 C4_1 C3_1 120.6(11)
C5_1 C4_1 H4_1 119.7
C3_1 C4_1 H4_1 119.7
C4_1 C5_1 C6_1 119.7(12)
C4_1 C5_1 H5_1 120.2
C6_1 C5_1 H5_1 120.2
C5_1 C6_1 C1_1 119.0(11)
C5_1 C6_1 H6_1 120.5
C1_1 C6_1 H6_1 120.5
C2_2 C1_2 C6_2 120.0(12)
C2_2 C1_2 P1 119.4(9)
C6_2 C1_2 P1 120.5(9)
C1_2 C2_2 C3_2 120.3(12)
C1_2 C2_2 H2_2 119.8
C3_2 C2_2 H2_2 119.8
C4_2 C3_2 C2_2 119.9(13)
C4_2 C3_2 H3_2 120.1
C2_2 C3_2 H3_2 120.1
C3_2 C4_2 C5_2 120.1(13)
C3_2 C4_2 H4_2 120.0
C5_2 C4_2 H4_2 120.0
C6_2 C5_2 C4_2 120.4(12)
C6_2 C5_2 H5_2 119.8
C4_2 C5_2 H5_2 119.8
C5_2 C6_2 C1_2 119.2(12)
C5_2 C6_2 H6_2 120.4
C1_2 C6_2 H6_2 120.4
C1_15 P2 Pt1 125.2(7)
C1_3 P2 Pt1 109.7(4)
C1_6 P2 Pt1 124.6(4)
C1_4 P2 Pt1 110.4(4)
C2_3 C1_3 C6_3 118.1(10)
C2_3 C1_3 P2 119.3(9)
C6_3 C1_3 P2 122.4(8)
C3_3 C2_3 C1_3 122.6(11)
C3_3 C2_3 H2_3 118.7
C1_3 C2_3 H2_3 118.7
C2_3 C3_3 C4_3 118.0(12)
C2_3 C3_3 H3_3 121.0
C4_3 C3_3 H3_3 121.0
C5_3 C4_3 C3_3 121.2(12)
C5_3 C4_3 H4_3 119.4
C3_3 C4_3 H4_3 119.4
C4_3 C5_3 C6_3 120.6(12)
C4_3 C5_3 H5_3 119.7
C6_3 C5_3 H5_3 119.7
C5_3 C6_3 C1_3 119.4(11)
C5_3 C6_3 H6_3 120.3
C1_3 C6_3 H6_3 120.3
C2_4 C1_4 C6_4 120.4(11)
C2_4 C1_4 P2 119.3(9)
C6_4 C1_4 P2 120.3(8)
C3_4 C2_4 C1_4 119.3(11)
C3_4 C2_4 H2_4 120.3
C1_4 C2_4 H2_4 120.3
C2_4 C3_4 C4_4 121.2(10)
C2_4 C3_4 H3_4 119.4
C4_4 C3_4 H3_4 119.4
C5_4 C4_4 C3_4 118.4(11)
C5_4 C4_4 H4_4 120.8
C3_4 C4_4 H4_4 120.8
C4_4 C5_4 C6_4 122.5(11)
C4_4 C5_4 H5_4 118.8
C6_4 C5_4 H5_4 118.8
C5_4 C6_4 C1_4 118.0(10)
C5_4 C6_4 H6_4 121.0
C1_4 C6_4 H6_4 121.0
C7_6 Cr1A C1_6 38.9(2)
C7_6 Cr1A C3_6 95.0(4)
C1_6 Cr1A C3_6 73.2(4)
C7_6 Cr1A C2_6 72.9(5)
C1_6 Cr1A C2_6 38.9(2)
C3_6 Cr1A C2_6 38.2(3)
C7_6 Cr1A C4_6 94.6(4)
C1_6 Cr1A C4_6 95.6(5)
C3_6 Cr1A C4_6 38.1(2)
C2_6 Cr1A C4_6 72.2(4)
C7_6 Cr1A C6_6 38.2(3)
C1_6 Cr1A C6_6 73.2(4)
C3_6 Cr1A C6_6 94.5(6)
C2_6 Cr1A C6_6 95.0(4)
C4_6 Cr1A C6_6 71.8(3)
C7_6 Cr1A C5_6 72.2(4)
C1_6 Cr1A C5_6 95.6(5)
C3_6 Cr1A C5_6 71.8(3)
C2_6 Cr1A C5_6 94.5(4)
C4_6 Cr1A C5_6 37.8(3)
C6_6 Cr1A C5_6 38.1(2)
C1_5 Cr1A C2_5 38.5(2)
C1_5 Cr1A C5_5 38.5(2)
C2_5 Cr1A C5_5 64.4(5)
C1_5 Cr1A C3_5 64.2(5)
C2_5 Cr1A C3_5 38.2(2)
C5_5 Cr1A C3_5 64.1(4)
C1_5 Cr1A C4_5 64.2(5)
C2_5 Cr1A C4_5 64.1(4)
C5_5 Cr1A C4_5 38.2(2)
C3_5 Cr1A C4_5 38.2(3)
C5_5 C1_5 C2_5 107.8(9)
C5_5 C1_5 P1 123.1(8)
C2_5 C1_5 P1 128.9(7)
C5_5 C1_5 Cr1A 70.77(14)
C2_5 C1_5 Cr1A 70.76(14)
P1 C1_5 Cr1A 127.8(7)
C3_5 C2_5 C1_5 107.8(7)
C3_5 C2_5 Cr1A 70.88(14)
C1_5 C2_5 Cr1A 70.76(14)
C3_5 C2_5 H2_5 126.1
C1_5 C2_5 H2_5 126.1
Cr1A C2_5 H2_5 123.9
C4_5 C3_5 C2_5 108.3(4)
C4_5 C3_5 Cr1A 70.90(17)
C2_5 C3_5 Cr1A 70.87(14)
C4_5 C3_5 H3_5 125.9
C2_5 C3_5 H3_5 125.9
Cr1A C3_5 H3_5 124.0
C3_5 C4_5 C5_5 108.2(4)
C3_5 C4_5 Cr1A 70.88(17)
C5_5 C4_5 Cr1A 70.87(14)
C3_5 C4_5 H4_5 125.9
C5_5 C4_5 H4_5 125.9
Cr1A C4_5 H4_5 124.0
C4_5 C5_5 C1_5 107.9(7)
C4_5 C5_5 Cr1A 70.89(14)
C1_5 C5_5 Cr1A 70.76(14)
C4_5 C5_5 H5_5 126.1
C1_5 C5_5 H5_5 126.1
Cr1A C5_5 H5_5 123.9
C2_6 C1_6 C7_6 126.5(9)
C2_6 C1_6 P2 114.1(7)
C7_6 C1_6 P2 118.8(7)
C2_6 C1_6 Cr1A 70.58(14)
C7_6 C1_6 Cr1A 70.56(14)
P2 C1_6 Cr1A 129.8(8)
C3_6 C2_6 C1_6 129.1(7)
C3_6 C2_6 Cr1A 70.89(15)
C1_6 C2_6 Cr1A 70.55(14)
C3_6 C2_6 H2_6 115.5
C1_6 C2_6 H2_6 115.5
Cr1A C2_6 H2_6 140.2
C4_6 C3_6 C2_6 128.6(7)
C4_6 C3_6 Cr1A 70.97(14)
C2_6 C3_6 Cr1A 70.89(15)
C4_6 C3_6 H3_6 115.7
C2_6 C3_6 H3_6 115.7
Cr1A C3_6 H3_6 138.9
C5_6 C4_6 C3_6 129.0(4)
C5_6 C4_6 Cr1A 71.13(18)
C3_6 C4_6 Cr1A 70.97(14)
C5_6 C4_6 H4_6 115.5
C3_6 C4_6 H4_6 115.5
Cr1A C4_6 H4_6 138.9
C4_6 C5_6 C6_6 129.0(4)
C4_6 C5_6 Cr1A 71.09(18)
C6_6 C5_6 Cr1A 70.96(14)
C4_6 C5_6 H5_6 115.5
C6_6 C5_6 H5_6 115.5
Cr1A C5_6 H5_6 139.1
C5_6 C6_6 C7_6 128.7(7)
C5_6 C6_6 Cr1A 70.99(14)
C7_6 C6_6 Cr1A 70.86(15)
C5_6 C6_6 H6_6 115.7
C7_6 C6_6 H6_6 115.7
Cr1A C6_6 H6_6 139.0
C6_6 C7_6 C1_6 129.0(7)
C6_6 C7_6 Cr1A 70.91(15)
C1_6 C7_6 Cr1A 70.56(14)
C6_6 C7_6 H7_6 115.5
C1_6 C7_6 H7_6 115.5
Cr1A C7_6 H7_6 140.0
C1_16 Cr1B C7_16 38.9(2)
C1_16 Cr1B C4_16 95.6(5)
C7_16 Cr1B C4_16 94.5(4)
C1_16 Cr1B C2_16 38.9(2)
C7_16 Cr1B C2_16 72.9(5)
C4_16 Cr1B C2_16 72.2(4)
C1_16 Cr1B C3_16 73.2(4)
C7_16 Cr1B C3_16 95.0(4)
C4_16 Cr1B C3_16 38.1(2)
C2_16 Cr1B C3_16 38.2(3)
C1_16 Cr1B C5_16 95.6(5)
C7_16 Cr1B C5_16 72.2(4)
C4_16 Cr1B C5_16 37.8(3)
C2_16 Cr1B C5_16 94.5(4)
C3_16 Cr1B C5_16 71.8(4)
C1_16 Cr1B C6_16 73.2(4)
C7_16 Cr1B C6_16 38.2(3)
C4_16 Cr1B C6_16 71.8(4)
C2_16 Cr1B C6_16 95.0(4)
C3_16 Cr1B C6_16 94.5(6)
C5_16 Cr1B C6_16 38.1(2)
C5_15 Cr1B C1_15 38.5(2)
C5_15 Cr1B C4_15 38.2(2)
C1_15 Cr1B C4_15 64.2(5)
C5_15 Cr1B C2_15 64.4(5)
C1_15 Cr1B C2_15 38.5(2)
C4_15 Cr1B C2_15 64.1(4)
C5_15 Cr1B C3_15 64.1(4)
C1_15 Cr1B C3_15 64.1(5)
C4_15 Cr1B C3_15 38.2(3)
C2_15 Cr1B C3_15 38.2(2)
C5_15 C1_15 C2_15 107.8(10)
C5_15 C1_15 P2 130.9(17)
C2_15 C1_15 P2 121.2(18)
C5_15 C1_15 Cr1B 70.76(14)
C2_15 C1_15 Cr1B 70.77(14)
P2 C1_15 Cr1B 126.2(15)
C3_15 C2_15 C1_15 107.8(8)
C3_15 C2_15 Cr1B 70.88(14)
C1_15 C2_15 Cr1B 70.76(14)
C3_15 C2_15 H2_15 126.1
C1_15 C2_15 H2_15 126.1
Cr1B C2_15 H2_15 123.9
C4_15 C3_15 C2_15 108.2(4)
C4_15 C3_15 Cr1B 70.88(17)
C2_15 C3_15 Cr1B 70.87(14)
C4_15 C3_15 H3_15 125.9
C2_15 C3_15 H3_15 125.9
Cr1B C3_15 H3_15 124.0
C3_15 C4_15 C5_15 108.2(4)
C3_15 C4_15 Cr1B 70.89(17)
C5_15 C4_15 Cr1B 70.87(14)
C3_15 C4_15 H4_15 125.9
C5_15 C4_15 H4_15 125.9
Cr1B C4_15 H4_15 124.0
C4_15 C5_15 C1_15 107.8(8)
C4_15 C5_15 Cr1B 70.88(14)
C1_15 C5_15 Cr1B 70.76(14)
C4_15 C5_15 H5_15 126.1
C1_15 C5_15 H5_15 126.1
Cr1B C5_15 H5_15 123.9
C2_16 C1_16 C7_16 126.5(10)
C2_16 C1_16 P1 114.7(15)
C7_16 C1_16 P1 118.0(15)
C2_16 C1_16 Cr1B 70.57(14)
C7_16 C1_16 Cr1B 70.57(14)
P1 C1_16 Cr1B 128.4(13)
C3_16 C2_16 C1_16 129.1(7)
C3_16 C2_16 Cr1B 70.89(15)
C1_16 C2_16 Cr1B 70.56(14)
C3_16 C2_16 H2_16 115.5
C1_16 C2_16 H2_16 115.5
Cr1B C2_16 H2_16 140.1
C4_16 C3_16 C2_16 128.7(7)
C4_16 C3_16 Cr1B 70.97(14)
C2_16 C3_16 Cr1B 70.88(16)
C4_16 C3_16 H3_16 115.7
C2_16 C3_16 H3_16 115.7
Cr1B C3_16 H3_16 139.0
C5_16 C4_16 C3_16 129.0(4)
C5_16 C4_16 Cr1B 71.11(18)
C3_16 C4_16 Cr1B 70.97(14)
C5_16 C4_16 H4_16 115.5
C3_16 C4_16 H4_16 115.5
Cr1B C4_16 H4_16 139.0
C4_16 C5_16 C6_16 129.0(4)
C4_16 C5_16 Cr1B 71.10(18)
C6_16 C5_16 Cr1B 70.97(14)
C4_16 C5_16 H5_16 115.5
C6_16 C5_16 H5_16 115.5
Cr1B C5_16 H5_16 139.0
C5_16 C6_16 C7_16 128.7(7)
C5_16 C6_16 Cr1B 70.97(14)
C7_16 C6_16 Cr1B 70.88(15)
C5_16 C6_16 H6_16 115.7
C7_16 C6_16 H6_16 115.7
Cr1B C6_16 H6_16 139.0
C6_16 C7_16 C1_16 129.0(7)
C6_16 C7_16 Cr1B 70.89(16)
C1_16 C7_16 Cr1B 70.56(14)
C6_16 C7_16 H7_16 115.5
C1_16 C7_16 H7_16 115.5
Cr1B C7_16 H7_16 140.1
C5_7 O1_7 C2_7 108.7(15)
O1_7 C2_7 C3_7 104.7(14)
O1_7 C2_7 H2A_7 110.8
C3_7 C2_7 H2A_7 110.8
O1_7 C2_7 H2B_7 110.8
C3_7 C2_7 H2B_7 110.8
H2A_7 C2_7 H2B_7 108.9
C4_7 C3_7 C2_7 102.9(14)
C4_7 C3_7 H3A_7 111.2
C2_7 C3_7 H3A_7 111.2
C4_7 C3_7 H3B_7 111.2
C2_7 C3_7 H3B_7 111.2
H3A_7 C3_7 H3B_7 109.1
C5_7 C4_7 C3_7 104.4(15)
C5_7 C4_7 H4A_7 110.9
C3_7 C4_7 H4A_7 110.9
C5_7 C4_7 H4B_7 110.9
C3_7 C4_7 H4B_7 110.9
H4A_7 C4_7 H4B_7 108.9
O1_7 C5_7 C4_7 105.8(15)
O1_7 C5_7 H5A_7 110.6
C4_7 C5_7 H5A_7 110.6
O1_7 C5_7 H5B_7 110.6
C4_7 C5_7 H5B_7 110.6
H5A_7 C5_7 H5B_7 108.7

loop_
_geom_bond_atom_site_label_1
_geom_bond_atom_site_label_2
_geom_bond_distance
Pt1 P2 2.255(3)
Pt1 P1 2.262(3)
Pt1 Cl1 2.332(3)
Pt1 Cl2 2.354(3)
P1 C1_5 1.788(12)
P1 C1_16 1.82(2)
P1 C1_2 1.828(13)
P1 C1_1 1.857(11)
C1_1 C2_1 1.371(16)
C1_1 C6_1 1.398(17)
C2_1 C3_1 1.377(15)
C2_1 H2_1 0.9500
C3_1 C4_1 1.39(2)
C3_1 H3_1 0.9500
C4_1 C5_1 1.386(18)
C4_1 H4_1 0.9500
C5_1 C6_1 1.395(15)
C5_1 H5_1 0.9500
C6_1 H6_1 0.9500
C1_2 C2_2 1.376(16)
C1_2 C6_2 1.397(15)
C2_2 C3_2 1.398(17)
C2_2 H2_2 0.9500
C3_2 C4_2 1.371(19)
C3_2 H3_2 0.9500
C4_2 C5_2 1.39(2)
C4_2 H4_2 0.9500
C5_2 C6_2 1.389(18)
C5_2 H5_2 0.9500
C6_2 H6_2 0.9500
P2 C1_15 1.79(2)
P2 C1_3 1.812(12)
P2 C1_6 1.816(14)
P2 C1_4 1.855(13)
C1_3 C2_3 1.405(16)
C1_3 C6_3 1.413(15)
C2_3 C3_3 1.383(17)
C2_3 H2_3 0.9500
C3_3 C4_3 1.400(18)
C3_3 H3_3 0.9500
C4_3 C5_3 1.377(19)
C4_3 H4_3 0.9500
C5_3 C6_3 1.405(18)
C5_3 H5_3 0.9500
C6_3 H6_3 0.9500
C1_4 C2_4 1.387(14)
C1_4 C6_4 1.390(16)
C2_4 C3_4 1.373(17)
C2_4 H2_4 0.9500
C3_4 C4_4 1.379(18)
C3_4 H3_4 0.9500
C4_4 C5_4 1.367(16)
C4_4 H4_4 0.9500
C5_4 C6_4 1.380(17)
C5_4 H5_4 0.9500
C6_4 H6_4 0.9500
Cr1A C7_6 2.153(6)
Cr1A C1_6 2.153(6)
Cr1A C3_6 2.153(6)
Cr1A C2_6 2.153(6)
Cr1A C4_6 2.153(6)
Cr1A C6_6 2.153(6)
Cr1A C5_6 2.154(6)
Cr1A C1_5 2.169(7)
Cr1A C2_5 2.169(7)
Cr1A C5_5 2.170(7)
Cr1A C3_5 2.170(7)
Cr1A C4_5 2.170(7)
C1_5 C5_5 1.430(9)
C1_5 C2_5 1.430(9)
C2_5 C3_5 1.422(9)
C2_5 H2_5 0.9500
C3_5 C4_5 1.421(11)
C3_5 H3_5 0.9500
C4_5 C5_5 1.422(9)
C4_5 H4_5 0.9500
C5_5 H5_5 0.9500
C1_6 C2_6 1.433(9)
C1_6 C7_6 1.433(9)
C2_6 C3_6 1.410(10)
C2_6 H2_6 0.9500
C3_6 C4_6 1.404(9)
C3_6 H3_6 0.9500
C4_6 C5_6 1.394(12)
C4_6 H4_6 0.9500
C5_6 C6_6 1.404(9)
C5_6 H5_6 0.9500
C6_6 C7_6 1.410(10)
C6_6 H6_6 0.9500
C7_6 H7_6 0.9500
Cr1B C1_16 2.153(6)
Cr1B C7_16 2.153(6)
Cr1B C4_16 2.153(6)
Cr1B C2_16 2.153(6)
Cr1B C3_16 2.153(6)
Cr1B C5_16 2.153(6)
Cr1B C6_16 2.153(6)
Cr1B C5_15 2.169(7)
Cr1B C1_15 2.169(7)
Cr1B C4_15 2.170(7)
Cr1B C2_15 2.170(7)
Cr1B C3_15 2.170(7)
C1_15 C5_15 1.430(9)
C1_15 C2_15 1.430(9)
C2_15 C3_15 1.422(9)
C2_15 H2_15 0.9500
C3_15 C4_15 1.421(11)
C3_15 H3_15 0.9500
C4_15 C5_15 1.422(9)
C4_15 H4_15 0.9500
C5_15 H5_15 0.9500
C1_16 C2_16 1.433(9)
C1_16 C7_16 1.433(9)
C2_16 C3_16 1.410(10)
C2_16 H2_16 0.9500
C3_16 C4_16 1.404(9)
C3_16 H3_16 0.9500
C4_16 C5_16 1.394(12)
C4_16 H4_16 0.9500
C5_16 C6_16 1.404(9)
C5_16 H5_16 0.9500
C6_16 C7_16 1.410(10)
C6_16 H6_16 0.9500
C7_16 H7_16 0.9500
O1_7 C5_7 1.39(2)
O1_7 C2_7 1.41(2)
C2_7 C3_7 1.57(3)
C2_7 H2A_7 0.9900
C2_7 H2B_7 0.9900
C3_7 C4_7 1.54(2)
C3_7 H3A_7 0.9900
C3_7 H3B_7 0.9900
C4_7 C5_7 1.54(3)
C4_7 H4A_7 0.9900
C4_7 H4B_7 0.9900
C5_7 H5A_7 0.9900
C5_7 H5B_7 0.9900

loop_
_geom_torsion_atom_site_label_1
_geom_torsion_atom_site_label_2
_geom_torsion_atom_site_label_3
_geom_torsion_atom_site_label_4
_geom_torsion
P2 Pt1 P1 C1_5 40.1(4)
Cl1 Pt1 P1 C1_5 -143.7(4)
P2 Pt1 P1 C1_16 49.4(8)
Cl1 Pt1 P1 C1_16 -134.4(8)
P2 Pt1 P1 C1_2 -82.3(4)
Cl1 Pt1 P1 C1_2 94.0(4)
P2 Pt1 P1 C1_1 160.3(5)
Cl1 Pt1 P1 C1_1 -23.5(5)
Pt1 P1 C1_1 C2_1 75.6(10)
Pt1 P1 C1_1 C6_1 -104.6(9)
C6_1 C1_1 C2_1 C3_1 -0.5(17)
P1 C1_1 C2_1 C3_1 179.3(9)
C1_1 C2_1 C3_1 C4_1 -1.2(17)
C2_1 C3_1 C4_1 C5_1 2.1(18)
C3_1 C4_1 C5_1 C6_1 -1.4(18)
C4_1 C5_1 C6_1 C1_1 -0.3(17)
C2_1 C1_1 C6_1 C5_1 1.2(17)
P1 C1_1 C6_1 C5_1 -178.6(8)
Pt1 P1 C1_2 C2_2 9.7(10)
Pt1 P1 C1_2 C6_2 -166.9(8)
C6_2 C1_2 C2_2 C3_2 -1.9(17)
P1 C1_2 C2_2 C3_2 -178.5(9)
C1_2 C2_2 C3_2 C4_2 0.9(18)
C2_2 C3_2 C4_2 C5_2 0.0(18)
C3_2 C4_2 C5_2 C6_2 0.0(18)
C4_2 C5_2 C6_2 C1_2 -1.0(18)
C2_2 C1_2 C6_2 C5_2 2.0(17)
P1 C1_2 C6_2 C5_2 178.5(9)
P1 Pt1 P2 C1_15 -14.9(10)
Cl1 Pt1 P2 C1_15 -174.9(11)
Cl2 Pt1 P2 C1_15 167.1(10)
P1 Pt1 P2 C1_3 -129.7(4)
Cl1 Pt1 P2 C1_3 70.3(7)
Cl2 Pt1 P2 C1_3 52.3(4)
P1 Pt1 P2 C1_6 -7.4(4)
Cl1 Pt1 P2 C1_6 -167.3(6)
Cl2 Pt1 P2 C1_6 174.7(4)
P1 Pt1 P2 C1_4 108.4(4)
Cl1 Pt1 P2 C1_4 -51.6(7)
Cl2 Pt1 P2 C1_4 -69.6(4)
Pt1 P2 C1_3 C2_3 35.3(10)
Pt1 P2 C1_3 C6_3 -148.7(9)
C6_3 C1_3 C2_3 C3_3 -1.4(18)
P2 C1_3 C2_3 C3_3 174.8(10)
C1_3 C2_3 C3_3 C4_3 1.2(19)
C2_3 C3_3 C4_3 C5_3 0(2)
C3_3 C4_3 C5_3 C6_3 -2(2)
C4_3 C5_3 C6_3 C1_3 1(2)
C2_3 C1_3 C6_3 C5_3 0.1(17)
P2 C1_3 C6_3 C5_3 -175.9(10)
Pt1 P2 C1_4 C2_4 -170.6(8)
Pt1 P2 C1_4 C6_4 11.2(10)
C6_4 C1_4 C2_4 C3_4 -4.6(16)
P2 C1_4 C2_4 C3_4 177.2(8)
C1_4 C2_4 C3_4 C4_4 3.8(17)
C2_4 C3_4 C4_4 C5_4 -1.8(18)
C3_4 C4_4 C5_4 C6_4 0.6(18)
C4_4 C5_4 C6_4 C1_4 -1.4(17)
C2_4 C1_4 C6_4 C5_4 3.4(16)
P2 C1_4 C6_4 C5_4 -178.4(8)
Pt1 P1 C1_5 C5_5 36.8(9)
Pt1 P1 C1_5 C2_5 -148.9(7)
Pt1 P1 C1_5 Cr1A -53.7(7)
C2_5 Cr1A C1_5 C5_5 117.7(11)
C3_5 Cr1A C1_5 C5_5 80.2(6)
C4_5 Cr1A C1_5 C5_5 37.5(5)
C5_5 Cr1A C1_5 C2_5 -117.7(11)
C3_5 Cr1A C1_5 C2_5 -37.5(5)
C4_5 Cr1A C1_5 C2_5 -80.2(6)
C2_5 Cr1A C1_5 P1 -124.8(10)
C5_5 Cr1A C1_5 P1 117.5(10)
C3_5 Cr1A C1_5 P1 -162.3(8)
C4_5 Cr1A C1_5 P1 155.0(8)
C5_5 C1_5 C2_5 C3_5 0.1(9)
P1 C1_5 C2_5 C3_5 -174.9(6)
Cr1A C1_5 C2_5 C3_5 61.5(5)
C5_5 C1_5 C2_5 Cr1A -61.4(5)
P1 C1_5 C2_5 Cr1A 123.6(9)
C1_5 Cr1A C2_5 C3_5 -117.7(9)
C5_5 Cr1A C2_5 C3_5 -80.0(4)
C4_5 Cr1A C2_5 C3_5 -37.3(3)
C5_5 Cr1A C2_5 C1_5 37.7(6)
C3_5 Cr1A C2_5 C1_5 117.7(9)
C4_5 Cr1A C2_5 C1_5 80.3(7)
C1_5 C2_5 C3_5 C4_5 -0.1(6)
Cr1A C2_5 C3_5 C4_5 61.4(3)
C1_5 C2_5 C3_5 Cr1A -61.5(5)
C1_5 Cr1A C3_5 C4_5 -80.3(2)
C2_5 Cr1A C3_5 C4_5 -118.1(4)
C5_5 Cr1A C3_5 C4_5 -37.4(3)
C1_5 Cr1A C3_5 C2_5 37.8(5)
C5_5 Cr1A C3_5 C2_5 80.7(6)
C4_5 Cr1A C3_5 C2_5 118.1(4)
C2_5 C3_5 C4_5 C5_5 0.0(3)
Cr1A C3_5 C4_5 C5_5 61.4(3)
C2_5 C3_5 C4_5 Cr1A -61.3(3)
C1_5 Cr1A C4_5 C3_5 80.3(2)
C2_5 Cr1A C4_5 C3_5 37.4(3)
C5_5 Cr1A C4_5 C3_5 118.1(4)
C1_5 Cr1A C4_5 C5_5 -37.7(5)
C2_5 Cr1A C4_5 C5_5 -80.7(6)
C3_5 Cr1A C4_5 C5_5 -118.1(4)
C3_5 C4_5 C5_5 C1_5 0.1(6)
Cr1A C4_5 C5_5 C1_5 61.4(5)
C3_5 C4_5 C5_5 Cr1A -61.4(3)
C2_5 C1_5 C5_5 C4_5 -0.1(9)
P1 C1_5 C5_5 C4_5 175.3(6)
Cr1A C1_5 C5_5 C4_5 -61.5(5)
C2_5 C1_5 C5_5 Cr1A 61.4(5)
P1 C1_5 C5_5 Cr1A -123.2(8)
C1_5 Cr1A C5_5 C4_5 117.7(9)
C2_5 Cr1A C5_5 C4_5 80.0(4)
C3_5 Cr1A C5_5 C4_5 37.4(3)
C2_5 Cr1A C5_5 C1_5 -37.7(6)
C3_5 Cr1A C5_5 C1_5 -80.3(7)
C4_5 Cr1A C5_5 C1_5 -117.7(9)
Pt1 P2 C1_6 C2_6 63.8(9)
Pt1 P2 C1_6 C7_6 -108.2(8)
Pt1 P2 C1_6 Cr1A -20.3(7)
C7_6 Cr1A C1_6 C2_6 142.6(13)
C3_6 Cr1A C1_6 C2_6 21.1(7)
C4_6 Cr1A C1_6 C2_6 52.2(7)
C6_6 Cr1A C1_6 C2_6 121.3(8)
C5_6 Cr1A C1_6 C2_6 90.2(7)
C3_6 Cr1A C1_6 C7_6 -121.4(8)
C2_6 Cr1A C1_6 C7_6 -142.6(13)
C4_6 Cr1A C1_6 C7_6 -90.3(7)
C6_6 Cr1A C1_6 C7_6 -21.2(7)
C5_6 Cr1A C1_6 C7_6 -52.3(7)
C7_6 Cr1A C1_6 P2 -111.8(9)
C3_6 Cr1A C1_6 P2 126.8(7)
C2_6 Cr1A C1_6 P2 105.7(9)
C4_6 Cr1A C1_6 P2 157.9(6)
C6_6 Cr1A C1_6 P2 -133.0(7)
C5_6 Cr1A C1_6 P2 -164.1(6)
C7_6 C1_6 C2_6 C3_6 3(2)
P2 C1_6 C2_6 C3_6 -168.6(8)
Cr1A C1_6 C2_6 C3_6 -42.8(10)
C7_6 C1_6 C2_6 Cr1A 45.5(11)
P2 C1_6 C2_6 Cr1A -125.8(8)
C7_6 Cr1A C2_6 C3_6 122.6(6)
C1_6 Cr1A C2_6 C3_6 146.1(11)
C4_6 Cr1A C2_6 C3_6 21.8(6)
C6_6 Cr1A C2_6 C3_6 90.9(7)
C5_6 Cr1A C2_6 C3_6 52.8(7)
C7_6 Cr1A C2_6 C1_6 -23.5(8)
C3_6 Cr1A C2_6 C1_6 -146.1(11)
C4_6 Cr1A C2_6 C1_6 -124.3(8)
C6_6 Cr1A C2_6 C1_6 -55.2(8)
C5_6 Cr1A C2_6 C1_6 -93.3(8)
C1_6 C2_6 C3_6 C4_6 -1.4(16)
Cr1A C2_6 C3_6 C4_6 -44.0(8)
C1_6 C2_6 C3_6 Cr1A 42.7(10)
C7_6 Cr1A C3_6 C4_6 91.0(6)
C1_6 Cr1A C3_6 C4_6 123.5(7)
C2_6 Cr1A C3_6 C4_6 144.9(10)
C6_6 Cr1A C3_6 C4_6 52.6(7)
C5_6 Cr1A C3_6 C4_6 21.6(4)
C7_6 Cr1A C3_6 C2_6 -54.0(6)
C1_6 Cr1A C3_6 C2_6 -21.5(7)
C4_6 Cr1A C3_6 C2_6 -144.9(10)
C6_6 Cr1A C3_6 C2_6 -92.3(6)
C5_6 Cr1A C3_6 C2_6 -123.3(7)
C2_6 C3_6 C4_6 C5_6 0.0(13)
Cr1A C3_6 C4_6 C5_6 -44.0(5)
C2_6 C3_6 C4_6 Cr1A 44.0(8)
C7_6 Cr1A C4_6 C5_6 52.8(3)
C1_6 Cr1A C4_6 C5_6 91.9(2)
C3_6 Cr1A C4_6 C5_6 145.2(6)
C2_6 Cr1A C4_6 C5_6 123.3(3)
C6_6 Cr1A C4_6 C5_6 21.7(4)
C7_6 Cr1A C4_6 C3_6 -92.4(6)
C1_6 Cr1A C4_6 C3_6 -53.3(6)
C2_6 Cr1A C4_6 C3_6 -21.9(6)
C6_6 Cr1A C4_6 C3_6 -123.5(8)
C5_6 Cr1A C4_6 C3_6 -145.2(6)
C3_6 C4_6 C5_6 C6_6 0.1(6)
Cr1A C4_6 C5_6 C6_6 -43.8(5)
C3_6 C4_6 C5_6 Cr1A 44.0(5)
C7_6 Cr1A C5_6 C4_6 -123.4(3)
C1_6 Cr1A C5_6 C4_6 -92.0(2)
C3_6 Cr1A C5_6 C4_6 -21.7(4)
C2_6 Cr1A C5_6 C4_6 -53.0(3)
C6_6 Cr1A C5_6 C4_6 -145.3(6)
C7_6 Cr1A C5_6 C6_6 21.9(6)
C1_6 Cr1A C5_6 C6_6 53.4(6)
C3_6 Cr1A C5_6 C6_6 123.6(8)
C2_6 Cr1A C5_6 C6_6 92.4(6)
C4_6 Cr1A C5_6 C6_6 145.3(6)
C4_6 C5_6 C6_6 C7_6 -0.1(13)
Cr1A C5_6 C6_6 C7_6 -44.0(9)
C4_6 C5_6 C6_6 Cr1A 43.8(5)
C7_6 Cr1A C6_6 C5_6 -145.0(10)
C1_6 Cr1A C6_6 C5_6 -123.4(7)
C3_6 Cr1A C6_6 C5_6 -52.5(7)
C2_6 Cr1A C6_6 C5_6 -90.9(6)
C4_6 Cr1A C6_6 C5_6 -21.5(4)
C1_6 Cr1A C6_6 C7_6 21.6(7)
C3_6 Cr1A C6_6 C7_6 92.5(6)
C2_6 Cr1A C6_6 C7_6 54.1(6)
C4_6 Cr1A C6_6 C7_6 123.5(7)
C5_6 Cr1A C6_6 C7_6 145.0(10)
C5_6 C6_6 C7_6 C1_6 1.2(17)
Cr1A C6_6 C7_6 C1_6 -42.8(10)
C5_6 C6_6 C7_6 Cr1A 44.0(9)
C2_6 C1_6 C7_6 C6_6 -3(2)
P2 C1_6 C7_6 C6_6 168.4(8)
Cr1A C1_6 C7_6 C6_6 42.9(10)
C2_6 C1_6 C7_6 Cr1A -45.5(11)
P2 C1_6 C7_6 Cr1A 125.4(9)
C1_6 Cr1A C7_6 C6_6 -145.9(11)
C3_6 Cr1A C7_6 C6_6 -90.9(7)
C2_6 Cr1A C7_6 C6_6 -122.4(6)
C4_6 Cr1A C7_6 C6_6 -52.7(7)
C5_6 Cr1A C7_6 C6_6 -21.8(6)
C3_6 Cr1A C7_6 C1_6 55.1(8)
C2_6 Cr1A C7_6 C1_6 23.5(8)
C4_6 Cr1A C7_6 C1_6 93.3(8)
C6_6 Cr1A C7_6 C1_6 145.9(11)
C5_6 Cr1A C7_6 C1_6 124.1(8)
Pt1 P2 C1_15 C5_15 -117.4(16)
Pt1 P2 C1_15 C2_15 66.0(16)
Pt1 P2 C1_15 Cr1B -22(2)
C4_15 Cr1B C1_15 C5_15 -37.5(5)
C2_15 Cr1B C1_15 C5_15 -117.7(11)
C3_15 Cr1B C1_15 C5_15 -80.2(7)
C5_15 Cr1B C1_15 C2_15 117.7(11)
C4_15 Cr1B C1_15 C2_15 80.2(7)
C3_15 Cr1B C1_15 C2_15 37.5(5)
C5_15 Cr1B C1_15 P2 -127(2)
C4_15 Cr1B C1_15 P2 -165(2)
C2_15 Cr1B C1_15 P2 115(2)
C3_15 Cr1B C1_15 P2 153(2)
C5_15 C1_15 C2_15 C3_15 -0.1(10)
P2 C1_15 C2_15 C3_15 177.1(15)
Cr1B C1_15 C2_15 C3_15 -61.5(5)
C5_15 C1_15 C2_15 Cr1B 61.4(6)
P2 C1_15 C2_15 Cr1B -121.3(17)
C5_15 Cr1B C2_15 C3_15 80.0(4)
C1_15 Cr1B C2_15 C3_15 117.7(9)
C4_15 Cr1B C2_15 C3_15 37.4(3)
C5_15 Cr1B C2_15 C1_15 -37.6(6)
C4_15 Cr1B C2_15 C1_15 -80.3(7)
C3_15 Cr1B C2_15 C1_15 -117.7(9)
C1_15 C2_15 C3_15 C4_15 0.1(6)
Cr1B C2_15 C3_15 C4_15 -61.4(3)
C1_15 C2_15 C3_15 Cr1B 61.4(5)
C5_15 Cr1B C3_15 C4_15 37.4(3)
C1_15 Cr1B C3_15 C4_15 80.3(2)
C2_15 Cr1B C3_15 C4_15 118.1(5)
C5_15 Cr1B C3_15 C2_15 -80.7(6)
C1_15 Cr1B C3_15 C2_15 -37.8(5)
C4_15 Cr1B C3_15 C2_15 -118.1(5)
C2_15 C3_15 C4_15 C5_15 0.0(3)
Cr1B C3_15 C4_15 C5_15 -61.4(3)
C2_15 C3_15 C4_15 Cr1B 61.4(3)
C5_15 Cr1B C4_15 C3_15 -118.1(5)
C1_15 Cr1B C4_15 C3_15 -80.3(2)
C2_15 Cr1B C4_15 C3_15 -37.4(3)
C1_15 Cr1B C4_15 C5_15 37.8(5)
C2_15 Cr1B C4_15 C5_15 80.7(6)
C3_15 Cr1B C4_15 C5_15 118.1(5)
C3_15 C4_15 C5_15 C1_15 -0.1(6)
Cr1B C4_15 C5_15 C1_15 -61.5(5)
C3_15 C4_15 C5_15 Cr1B 61.4(3)
C2_15 C1_15 C5_15 C4_15 0.1(10)
P2 C1_15 C5_15 C4_15 -176.8(17)
Cr1B C1_15 C5_15 C4_15 61.5(5)
C2_15 C1_15 C5_15 Cr1B -61.4(6)
P2 C1_15 C5_15 Cr1B 121.7(19)
C1_15 Cr1B C5_15 C4_15 -117.7(9)
C2_15 Cr1B C5_15 C4_15 -80.0(4)
C3_15 Cr1B C5_15 C4_15 -37.4(3)
C4_15 Cr1B C5_15 C1_15 117.7(9)
C2_15 Cr1B C5_15 C1_15 37.6(6)
C3_15 Cr1B C5_15 C1_15 80.3(7)
Pt1 P1 C1_16 C2_16 -144.0(10)
Pt1 P1 C1_16 C7_16 26.7(14)
Pt1 P1 C1_16 Cr1B -59.8(16)
C7_16 Cr1B C1_16 C2_16 -142.6(14)
C4_16 Cr1B C1_16 C2_16 -52.3(7)
C3_16 Cr1B C1_16 C2_16 -21.2(7)
C5_16 Cr1B C1_16 C2_16 -90.3(7)
C6_16 Cr1B C1_16 C2_16 -121.4(8)
C4_16 Cr1B C1_16 C7_16 90.3(7)
C2_16 Cr1B C1_16 C7_16 142.6(14)
C3_16 Cr1B C1_16 C7_16 121.4(8)
C5_16 Cr1B C1_16 C7_16 52.3(7)
C6_16 Cr1B C1_16 C7_16 21.2(7)
C7_16 Cr1B C1_16 P1 110.8(19)
C4_16 Cr1B C1_16 P1 -158.9(17)
C2_16 Cr1B C1_16 P1 -106.6(18)
C3_16 Cr1B C1_16 P1 -127.8(17)
C5_16 Cr1B C1_16 P1 163.1(17)
C6_16 Cr1B C1_16 P1 132.0(17)
C7_16 C1_16 C2_16 C3_16 -3(2)
P1 C1_16 C2_16 C3_16 167.1(14)
Cr1B C1_16 C2_16 C3_16 42.8(10)
C7_16 C1_16 C2_16 Cr1B -45.5(11)
P1 C1_16 C2_16 Cr1B 124.3(14)
C1_16 Cr1B C2_16 C3_16 -146.0(11)
C7_16 Cr1B C2_16 C3_16 -122.5(6)
C4_16 Cr1B C2_16 C3_16 -21.8(6)
C5_16 Cr1B C2_16 C3_16 -52.7(7)
C6_16 Cr1B C2_16 C3_16 -90.9(7)
C7_16 Cr1B C2_16 C1_16 23.5(8)
C4_16 Cr1B C2_16 C1_16 124.2(8)
C3_16 Cr1B C2_16 C1_16 146.0(11)
C5_16 Cr1B C2_16 C1_16 93.3(8)
C6_16 Cr1B C2_16 C1_16 55.1(8)
C1_16 C2_16 C3_16 C4_16 1.3(17)
Cr1B C2_16 C3_16 C4_16 44.0(9)
C1_16 C2_16 C3_16 Cr1B -42.7(10)
C1_16 Cr1B C3_16 C4_16 -123.5(7)
C7_16 Cr1B C3_16 C4_16 -90.9(6)
C2_16 Cr1B C3_16 C4_16 -145.0(10)
C5_16 Cr1B C3_16 C4_16 -21.6(4)
C6_16 Cr1B C3_16 C4_16 -52.6(7)
C1_16 Cr1B C3_16 C2_16 21.5(7)
C7_16 Cr1B C3_16 C2_16 54.0(6)
C4_16 Cr1B C3_16 C2_16 145.0(10)
C5_16 Cr1B C3_16 C2_16 123.4(7)
C6_16 Cr1B C3_16 C2_16 92.4(6)
C2_16 C3_16 C4_16 C5_16 0.0(13)
Cr1B C3_16 C4_16 C5_16 43.9(5)
C2_16 C3_16 C4_16 Cr1B -44.0(9)
C1_16 Cr1B C4_16 C5_16 -91.9(3)
C7_16 Cr1B C4_16 C5_16 -52.9(3)
C2_16 Cr1B C4_16 C5_16 -123.3(4)
C3_16 Cr1B C4_16 C5_16 -145.2(6)
C6_16 Cr1B C4_16 C5_16 -21.7(4)
C1_16 Cr1B C4_16 C3_16 53.3(6)
C7_16 Cr1B C4_16 C3_16 92.3(6)
C2_16 Cr1B C4_16 C3_16 21.9(6)
C5_16 Cr1B C4_16 C3_16 145.2(6)
C6_16 Cr1B C4_16 C3_16 123.5(9)
C3_16 C4_16 C5_16 C6_16 0.0(6)
Cr1B C4_16 C5_16 C6_16 43.9(6)
C3_16 C4_16 C5_16 Cr1B -43.9(6)
C1_16 Cr1B C5_16 C4_16 91.9(3)
C7_16 Cr1B C5_16 C4_16 123.4(3)
C2_16 Cr1B C5_16 C4_16 52.9(3)
C3_16 Cr1B C5_16 C4_16 21.7(4)
C6_16 Cr1B C5_16 C4_16 145.3(6)
C1_16 Cr1B C5_16 C6_16 -53.3(6)
C7_16 Cr1B C5_16 C6_16 -21.9(6)
C4_16 Cr1B C5_16 C6_16 -145.3(6)
C2_16 Cr1B C5_16 C6_16 -92.3(6)
C3_16 Cr1B C5_16 C6_16 -123.6(9)
C4_16 C5_16 C6_16 C7_16 0.0(13)
Cr1B C5_16 C6_16 C7_16 44.0(9)
C4_16 C5_16 C6_16 Cr1B -43.9(5)
C1_16 Cr1B C6_16 C5_16 123.5(7)
C7_16 Cr1B C6_16 C5_16 145.0(10)
C4_16 Cr1B C6_16 C5_16 21.6(4)
C2_16 Cr1B C6_16 C5_16 90.9(6)
C3_16 Cr1B C6_16 C5_16 52.6(7)
C1_16 Cr1B C6_16 C7_16 -21.5(7)
C4_16 Cr1B C6_16 C7_16 -123.4(7)
C2_16 Cr1B C6_16 C7_16 -54.0(6)
C3_16 Cr1B C6_16 C7_16 -92.4(6)
C5_16 Cr1B C6_16 C7_16 -145.0(10)
C5_16 C6_16 C7_16 C1_16 -1.2(17)
Cr1B C6_16 C7_16 C1_16 42.7(10)
C5_16 C6_16 C7_16 Cr1B -44.0(9)
C2_16 C1_16 C7_16 C6_16 3(2)
P1 C1_16 C7_16 C6_16 -166.8(15)
Cr1B C1_16 C7_16 C6_16 -42.9(10)
C2_16 C1_16 C7_16 Cr1B 45.5(11)
P1 C1_16 C7_16 Cr1B -124.0(15)
C1_16 Cr1B C7_16 C6_16 146.0(11)
C4_16 Cr1B C7_16 C6_16 52.7(7)
C2_16 Cr1B C7_16 C6_16 122.5(6)
C3_16 Cr1B C7_16 C6_16 90.9(7)
C5_16 Cr1B C7_16 C6_16 21.8(6)
C4_16 Cr1B C7_16 C1_16 -93.3(8)
C2_16 Cr1B C7_16 C1_16 -23.5(8)
C3_16 Cr1B C7_16 C1_16 -55.1(8)
C5_16 Cr1B C7_16 C1_16 -124.2(8)
C6_16 Cr1B C7_16 C1_16 -146.0(11)
C5_7 O1_7 C2_7 C3_7 36.7(18)
O1_7 C2_7 C3_7 C4_7 -21.0(16)
C2_7 C3_7 C4_7 C5_7 0.2(17)
C2_7 O1_7 C5_7 C4_7 -37(2)
C3_7 C4_7 C5_7 O1_7 21(2)
